data_7121394
loop_
_publ_author_name
'Adams, Richard D.'
'Kiprotich, Emmanuel J.'
'Smith, Mark D.'

_publ_section_title
;
 Multiple cluster CH activations and transformations of furan by triosmium
 carbonyl complexes.
;
_journal_issue 28
_journal_name_full 'Chemical communications (Cambridge, England)'
_journal_page_first 3464
_journal_page_last 3467
_journal_paper_doi 10.1039/C8CC01532E
_journal_volume 54
_journal_year 2018
_chemical_formula_sum 'C22 H4 O19 Os6'
_chemical_formula_weight 1713.45
_space_group_IT_number 14
_space_group_name_Hall '-P 2yn'
_space_group_name_H-M_alt 'P 1 21/n 1'
_symmetry_cell_setting monoclinic
_symmetry_space_group_name_Hall '-P 2yn'
_symmetry_space_group_name_H-M 'P 1 21/n 1'
_atom_sites_solution_hydrogens geom
_atom_sites_solution_primary direct
_atom_sites_solution_secondary difmap
_audit_creation_method SHELXL-97
_audit_update_record
;
2018-02-03 deposited with the CCDC.
2018-03-12 downloaded from the CCDC.
;
_cell_angle_alpha 90.00
_cell_angle_beta 103.717(2)
_cell_angle_gamma 90.00
_cell_formula_units_Z 4
_cell_length_a 15.0941(12)
_cell_length_b 9.2362(7)
_cell_length_c 23.5146(18)
_cell_measurement_reflns_used 5913
_cell_measurement_temperature 100(2)
_cell_measurement_theta_max 56.908
_cell_measurement_theta_min 4.756
_cell_volume 3184.7(4)
_computing_cell_refinement 'SAINT v8.37A (Bruker, 2014)'
_computing_data_collection 'APEX3 V2016.5-0 (Bruker, 2016)'
_computing_data_reduction 'SAINT v8.37A (Bruker, 2015)'
_computing_molecular_graphics 'SHELXTL V6.1 (Sheldrick, 2000)'
_computing_publication_material 'SHELXTL V6.1'
_computing_structure_refinement 'SHELXL-97 (Sheldrick, 1997)'
_computing_structure_solution 'SHELXS-97 (Sheldrick, 1990)'
_diffrn_ambient_temperature 100(2)
_diffrn_measured_fraction_theta_full 0.992
_diffrn_measured_fraction_theta_max 0.992
_diffrn_measurement_device_type 'Bruker D8 QUEST diffractometer'
_diffrn_measurement_method 'omega scans'
_diffrn_radiation_monochromator graphite
_diffrn_radiation_source 'fine-focus sealed tube'
_diffrn_radiation_type MoK\a
_diffrn_radiation_wavelength 0.71073
_diffrn_reflns_av_R_equivalents 0.0000
_diffrn_reflns_av_sigmaI/netI 0.0456
_diffrn_reflns_limit_h_max 19
_diffrn_reflns_limit_h_min -20
_diffrn_reflns_limit_k_max 12
_diffrn_reflns_limit_k_min 0
_diffrn_reflns_limit_l_max 31
_diffrn_reflns_limit_l_min 0
_diffrn_reflns_number 8057
_diffrn_reflns_theta_full 28.50
_diffrn_reflns_theta_max 28.50
_diffrn_reflns_theta_min 2.38
_diffrn_standards_decay_% <1
_exptl_absorpt_coefficient_mu 23.923
_exptl_absorpt_correction_T_max 0.6462
_exptl_absorpt_correction_T_min 0.0867
_exptl_absorpt_correction_type multi-scan
_exptl_absorpt_process_details '(SADABS, Bruker, 2016)'
_exptl_crystal_colour red
_exptl_crystal_density_diffrn 3.574
_exptl_crystal_density_method 'not measured'
_exptl_crystal_description plate
_exptl_crystal_F_000 2976
_exptl_crystal_size_max 0.20
_exptl_crystal_size_mid 0.07
_exptl_crystal_size_min 0.02
_refine_diff_density_max 2.348
_refine_diff_density_min -2.204
_refine_diff_density_rms 0.452
_refine_ls_extinction_coef 0.000086(19)
_refine_ls_extinction_expression Fc^*^=kFc[1+0.001xFc^2^\l^3^/sin(2\q)]^-1/4^
_refine_ls_extinction_method SHELXL
_refine_ls_goodness_of_fit_ref 1.080
_refine_ls_hydrogen_treatment mixed
_refine_ls_matrix_type full
_refine_ls_number_parameters 439
_refine_ls_number_reflns 8057
_refine_ls_number_restraints 15
_refine_ls_restrained_S_all 1.079
_refine_ls_R_factor_all 0.0574
_refine_ls_R_factor_gt 0.0414
_refine_ls_shift/su_max 0.001
_refine_ls_shift/su_mean 0.000
_refine_ls_structure_factor_coef Fsqd
_refine_ls_weighting_details 'calc w=1/[\s^2^(Fo^2^)+(0.0532P)^2^+52.3479P] where P=(Fo^2^+2Fc^2^)/3'
_refine_ls_weighting_scheme calc
_refine_ls_wR_factor_gt 0.0953
_refine_ls_wR_factor_ref 0.1039
_reflns_number_gt 6923
_reflns_number_total 8057
_reflns_threshold_expression >2sigma(I)
_cod_data_source_file c8cc01532e2.cif
_cod_data_source_block b5_twin
_cod_depositor_comments
;
The following automatic conversions were performed:

'_symmetry_cell_setting' value 'Monoclinic' changed to 'monoclinic'
according to
/home/data/users/saulius/crontab/automatic-downloads/rss-feeds/RSC/lib/dictionaries/cif_core.dic
dictionary named 'cif_core.dic' version 2.4.2 from 2011-04-26.

Automatic conversion script
Id: cif_fix_values 4973 2017-02-22 13:04:09Z antanas 

 Adding full bibliography for 7121393--7121398.cif.
;
_cod_original_sg_symbol_H-M P2(1)/n
_cod_database_code 7121394

loop_
_symmetry_equiv_pos_as_xyz
'x, y, z'
'-x+1/2, y+1/2, -z+1/2'
'-x, -y, -z'
'x-1/2, -y-1/2, z-1/2'

loop_
_atom_site_label
_atom_site_type_symbol
_atom_site_fract_x
_atom_site_fract_y
_atom_site_fract_z
_atom_site_U_iso_or_equiv
_atom_site_adp_type
_atom_site_occupancy
_atom_site_symmetry_multiplicity
_atom_site_calc_flag
_atom_site_refinement_flags
Os1 Os 0.54495(3) 0.74971(5) 0.34018(2) 0.01595(12) Uani 1 1 d D
Os2 Os 0.65424(3) 0.49257(5) 0.35744(2) 0.01545(11) Uani 1 1 d D
Os3 Os 0.46598(3) 0.47859(6) 0.36521(2) 0.01671(12) Uani 1 1 d D
Os4 Os 0.30943(3) 0.34300(5) 0.08992(2) 0.01603(12) Uani 1 1 d .
Os5 Os 0.50294(3) 0.35665(5) 0.12026(2) 0.01520(11) Uani 1 1 d D
Os6 Os 0.40291(3) 0.61319(5) 0.10432(2) 0.01564(11) Uani 1 1 d D
O10 O 0.5988(8) 0.9974(12) 0.4294(5) 0.032(3) Uani 1 1 d .
O11 O 0.6375(7) 0.8624(11) 0.2471(5) 0.027(2) Uani 1 1 d .
O12 O 0.3647(8) 0.8859(12) 0.2751(6) 0.037(3) Uani 1 1 d .
O20 O 0.8144(7) 0.4666(11) 0.4663(5) 0.027(2) Uani 1 1 d .
O21 O 0.7774(8) 0.6100(11) 0.2827(5) 0.029(2) Uani 1 1 d .
O22 O 0.6625(8) 0.1749(11) 0.3222(5) 0.030(3) Uani 1 1 d .
O30 O 0.2747(7) 0.5663(11) 0.2969(5) 0.024(2) Uani 1 1 d .
O31 O 0.4426(7) 0.1645(11) 0.3275(5) 0.029(2) Uani 1 1 d .
O32 O 0.4058(8) 0.4141(17) 0.4796(5) 0.046(4) Uani 1 1 d .
O40 O 0.3248(8) 0.3678(11) -0.0388(5) 0.028(2) Uani 1 1 d .
O41 O 0.1122(8) 0.4501(16) 0.0660(6) 0.043(3) Uani 1 1 d .
O42 O 0.2936(8) 0.0121(11) 0.0888(5) 0.032(3) Uani 1 1 d .
O50 O 0.7072(7) 0.4191(11) 0.1478(5) 0.029(3) Uani 1 1 d .
O51 O 0.5085(8) 0.1601(11) 0.0173(4) 0.025(2) Uani 1 1 d .
O52 O 0.3286(7) 0.3405(12) 0.2232(5) 0.027(2) Uani 1 1 d .
O53 O 0.5050(8) 0.1093(11) 0.2056(5) 0.030(3) Uani 1 1 d .
O60 O 0.5303(9) 0.8777(11) 0.1179(5) 0.032(3) Uani 1 1 d .
O61 O 0.2925(7) 0.7054(11) -0.0169(4) 0.025(2) Uani 1 1 d .
O62 O 0.2593(8) 0.7354(11) 0.1615(5) 0.033(3) Uani 1 1 d .
C1 C 0.5273(8) 0.5449(15) 0.2975(6) 0.016(3) Uani 1 1 d .
C2 C 0.5043(9) 0.5284(14) 0.2370(6) 0.019(3) Uani 1 1 d .
C3 C 0.4814(9) 0.5182(13) 0.1835(6) 0.015(2) Uani 1 1 d .
C10 C 0.5777(10) 0.9035(16) 0.3965(7) 0.024(3) Uani 1 1 d .
C11 C 0.6044(10) 0.8294(15) 0.2824(6) 0.021(3) Uani 1 1 d .
C12 C 0.4333(11) 0.8366(15) 0.2990(8) 0.028(3) Uani 1 1 d .
C20 C 0.7550(11) 0.4735(15) 0.4274(7) 0.024(3) Uani 1 1 d .
C21 C 0.7328(11) 0.5624(15) 0.3095(7) 0.023(3) Uani 1 1 d .
C22 C 0.6618(10) 0.2930(16) 0.3360(8) 0.028(3) Uani 1 1 d .
C30 C 0.3462(9) 0.5315(13) 0.3226(6) 0.019(3) Uani 1 1 d .
C31 C 0.4491(9) 0.2823(13) 0.3415(6) 0.016(3) Uani 1 1 d .
C32 C 0.4303(12) 0.439(2) 0.4377(8) 0.034(4) Uani 1 1 d .
C40 C 0.3188(9) 0.3591(14) 0.0078(7) 0.019(3) Uani 1 1 d .
C41 C 0.1862(10) 0.4121(16) 0.0739(8) 0.027(3) Uani 1 1 d .
C42 C 0.2988(9) 0.1376(14) 0.0884(6) 0.016(3) Uani 1 1 d .
C43 C 0.3226(9) 0.3444(15) 0.1748(6) 0.018(3) Uani 1 1 d .
C50 C 0.6314(8) 0.4003(15) 0.1375(7) 0.019(3) Uani 1 1 d .
C51 C 0.5064(9) 0.2311(15) 0.0557(7) 0.022(3) Uani 1 1 d .
C52 C 0.5066(10) 0.1977(15) 0.1731(6) 0.021(3) Uani 1 1 d U
C60 C 0.4856(11) 0.7808(16) 0.1148(6) 0.025(3) Uani 1 1 d .
C61 C 0.3333(11) 0.6677(15) 0.0289(7) 0.024(3) Uani 1 1 d .
C62 C 0.3143(10) 0.6920(15) 0.1413(7) 0.025(3) Uani 1 1 d .
H1 H 0.484(10) 0.665(7) 0.389(6) 0.030 Uiso 1 1 d D
H2 H 0.582(3) 0.453(17) 0.407(5) 0.030 Uiso 1 1 d D
H3 H 0.641(8) 0.666(9) 0.390(4) 0.05(6) Uiso 1 1 d D
H4 H 0.488(11) 0.519(11) 0.073(9) 0.054 Uiso 1 1 d D

loop_
_atom_site_aniso_label
_atom_site_aniso_U_11
_atom_site_aniso_U_22
_atom_site_aniso_U_33
_atom_site_aniso_U_23
_atom_site_aniso_U_13
_atom_site_aniso_U_12
Os1 0.0143(2) 0.0142(2) 0.0186(3) -0.00221(19) 0.0022(2) 0.00029(18)
Os2 0.0154(2) 0.0153(2) 0.0153(3) 0.00020(19) 0.00294(19) 0.00076(18)
Os3 0.0164(2) 0.0192(2) 0.0150(3) -0.0015(2) 0.0048(2) -0.00268(19)
Os4 0.0157(2) 0.0161(2) 0.0162(3) 0.00013(19) 0.0034(2) -0.00130(18)
Os5 0.0151(2) 0.0150(2) 0.0154(3) -0.00060(19) 0.00347(19) 0.00028(18)
Os6 0.0175(2) 0.0136(2) 0.0156(3) 0.00073(19) 0.00369(19) 0.00030(18)
O10 0.032(6) 0.034(6) 0.028(6) -0.009(5) 0.004(5) -0.002(5)
O11 0.031(6) 0.022(5) 0.028(6) 0.009(4) 0.009(5) -0.001(4)
O12 0.021(5) 0.026(6) 0.058(8) -0.008(6) -0.002(5) 0.006(5)
O20 0.026(5) 0.023(5) 0.026(6) 0.004(4) -0.006(5) 0.000(4)
O21 0.037(6) 0.029(6) 0.029(6) 0.006(5) 0.023(5) -0.003(5)
O22 0.039(6) 0.025(6) 0.028(6) 0.000(5) 0.011(5) 0.010(5)
O30 0.023(5) 0.020(5) 0.029(6) -0.008(4) 0.003(4) -0.005(4)
O31 0.027(5) 0.024(5) 0.034(7) 0.004(5) 0.001(5) 0.007(4)
O32 0.033(7) 0.086(10) 0.023(6) 0.009(6) 0.012(5) -0.017(7)
O40 0.040(6) 0.030(6) 0.018(5) -0.002(4) 0.016(5) -0.004(5)
O41 0.026(6) 0.068(9) 0.037(7) 0.006(6) 0.012(5) 0.018(6)
O42 0.045(7) 0.017(5) 0.037(7) -0.007(5) 0.016(5) -0.010(5)
O50 0.019(5) 0.029(6) 0.038(7) 0.015(5) 0.000(5) 0.004(4)
O51 0.037(6) 0.024(5) 0.016(5) -0.010(4) 0.008(5) -0.008(5)
O52 0.027(5) 0.035(6) 0.022(6) 0.002(5) 0.011(5) -0.008(5)
O53 0.038(6) 0.017(5) 0.035(7) 0.011(5) 0.009(5) 0.008(5)
O60 0.052(7) 0.023(5) 0.018(5) -0.004(4) 0.004(5) -0.017(5)
O61 0.029(5) 0.021(5) 0.020(5) 0.002(4) -0.006(5) -0.001(4)
O62 0.036(6) 0.026(5) 0.041(7) 0.001(5) 0.020(5) 0.015(5)
C1 0.010(5) 0.028(7) 0.007(6) 0.001(5) -0.004(5) 0.000(5)
C2 0.019(6) 0.012(6) 0.027(8) 0.007(5) 0.007(6) 0.003(5)
C3 0.019(6) 0.014(6) 0.014(6) 0.004(5) 0.006(5) 0.002(5)
C10 0.024(7) 0.029(7) 0.022(8) -0.001(6) 0.011(6) 0.002(6)
C11 0.025(7) 0.022(7) 0.012(7) -0.004(5) -0.002(6) -0.006(6)
C12 0.028(8) 0.016(7) 0.039(10) -0.014(6) 0.010(7) -0.008(6)
C20 0.033(8) 0.018(7) 0.025(8) 0.004(6) 0.013(7) 0.004(6)
C21 0.032(8) 0.019(7) 0.019(7) -0.008(6) 0.008(6) 0.002(6)
C22 0.024(7) 0.017(7) 0.042(10) 0.002(7) 0.004(7) 0.006(6)
C30 0.023(7) 0.009(6) 0.025(8) -0.009(5) 0.004(6) 0.004(5)
C31 0.016(6) 0.008(5) 0.027(7) -0.002(5) 0.010(5) -0.003(5)
C32 0.031(8) 0.044(10) 0.028(9) -0.005(8) 0.009(7) -0.011(7)
C40 0.013(6) 0.015(6) 0.032(8) 0.000(6) 0.009(6) -0.003(5)
C41 0.025(7) 0.022(7) 0.043(10) -0.003(7) 0.023(7) 0.001(6)
C42 0.020(6) 0.019(6) 0.009(6) -0.004(5) 0.004(5) 0.003(5)
C43 0.012(6) 0.022(7) 0.023(8) -0.006(6) 0.010(5) -0.005(5)
C50 0.009(6) 0.025(7) 0.027(7) -0.006(6) 0.010(5) -0.005(5)
C51 0.014(6) 0.021(7) 0.026(8) -0.003(6) -0.004(5) -0.009(5)
C52 0.023(6) 0.018(6) 0.020(7) -0.014(5) 0.003(5) 0.005(5)
C60 0.036(8) 0.026(7) 0.011(7) -0.004(6) 0.004(6) -0.002(6)
C61 0.030(8) 0.020(7) 0.028(8) -0.005(6) 0.016(7) 0.002(6)
C62 0.024(7) 0.020(7) 0.033(9) 0.011(6) 0.013(6) 0.003(6)

loop_
_atom_type_symbol
_atom_type_description
_atom_type_scat_dispersion_real
_atom_type_scat_dispersion_imag
_atom_type_scat_source
C C 0.0033 0.0016 'International Tables Vol C Tables 4.2.6.8 and 6.1.1.4'
H H 0.0000 0.0000 'International Tables Vol C Tables 4.2.6.8 and 6.1.1.4'
O O 0.0106 0.0060 'International Tables Vol C Tables 4.2.6.8 and 6.1.1.4'
Os Os -1.2165 7.6030 'International Tables Vol C Tables 4.2.6.8 and 6.1.1.4'

loop_
_geom_angle_atom_site_label_1
_geom_angle_atom_site_label_2
_geom_angle_atom_site_label_3
_geom_angle
C12 Os1 C10 95.2(6)
C12 Os1 C11 89.1(6)
C10 Os1 C11 96.6(6)
C12 Os1 C1 97.9(5)
C10 Os1 C1 164.5(6)
C11 Os1 C1 91.9(5)
C12 Os1 Os2 146.0(4)
C10 Os1 Os2 118.0(5)
C11 Os1 Os2 93.9(4)
C1 Os1 Os2 48.2(3)
C12 Os1 Os3 96.3(4)
C10 Os1 Os3 123.4(4)
C11 Os1 Os3 138.7(4)
C1 Os1 Os3 46.8(4)
Os2 Os1 Os3 60.324(18)
C12 Os1 H1 89(5)
C10 Os1 H1 88(3)
C11 Os1 H1 175(4)
C1 Os1 H1 84(3)
Os2 Os1 H1 85(4)
Os3 Os1 H1 37(3)
C12 Os1 H3 170(5)
C10 Os1 H3 80.7(9)
C11 Os1 H3 100(6)
C1 Os1 H3 85.0(12)
Os2 Os1 H3 37.3(7)
Os3 Os1 H3 79(5)
H1 Os1 H3 82(8)
C22 Os2 C21 94.8(6)
C22 Os2 C20 92.9(6)
C21 Os2 C20 93.4(6)
C22 Os2 C1 98.2(6)
C21 Os2 C1 96.7(6)
C20 Os2 C1 164.2(6)
C22 Os2 Os1 145.7(5)
C21 Os2 Os1 93.0(4)
C20 Os2 Os1 119.9(4)
C1 Os2 Os1 47.6(4)
C22 Os2 Os3 95.4(5)
C21 Os2 Os3 143.1(5)
C20 Os2 Os3 121.3(4)
C1 Os2 Os3 46.7(4)
Os1 Os2 Os3 60.318(18)
C22 Os2 H2 93(5)
C21 Os2 H2 172(5)
C20 Os2 H2 85(3)
C1 Os2 H2 84(3)
Os1 Os2 H2 81(4)
Os3 Os2 H2 37(3)
C22 Os2 H3 169(6)
C21 Os2 H3 95(6)
C20 Os2 H3 82.6(8)
C1 Os2 H3 84.4(12)
Os1 Os2 H3 37.2(7)
Os3 Os2 H3 79(5)
H2 Os2 H3 76(8)
C31 Os3 C30 92.6(5)
C31 Os3 C32 91.9(7)
C30 Os3 C32 94.8(7)
C31 Os3 C1 96.2(6)
C30 Os3 C1 93.4(6)
C32 Os3 C1 168.2(6)
C31 Os3 Os1 143.2(4)
C30 Os3 Os1 93.2(4)
C32 Os3 Os1 123.7(5)
C1 Os3 Os1 47.2(4)
C31 Os3 Os2 95.1(4)
C30 Os3 Os2 141.0(4)
C32 Os3 Os2 123.0(5)
C1 Os3 Os2 47.7(3)
Os1 Os3 Os2 59.358(17)
C31 Os3 H1 179(5)
C30 Os3 H1 88(5)
C32 Os3 H1 88(3)
C1 Os3 H1 84(3)
Os1 Os3 H1 37(3)
Os2 Os3 H1 84(4)
C31 Os3 H2 95(5)
C30 Os3 H2 173(5)
C32 Os3 H2 86(3)
C1 Os3 H2 85(3)
Os1 Os3 H2 80(4)
Os2 Os3 H2 37(3)
H1 Os3 H2 84(7)
C42 Os4 C41 104.7(6)
C42 Os4 C43 90.8(6)
C41 Os4 C43 93.3(6)
C42 Os4 C40 94.7(5)
C41 Os4 C40 94.2(6)
C43 Os4 C40 169.3(5)
C42 Os4 Os5 97.3(4)
C41 Os4 Os5 157.9(4)
C43 Os4 Os5 83.9(4)
C40 Os4 Os5 86.2(4)
C42 Os4 Os6 155.9(4)
C41 Os4 Os6 99.3(4)
C43 Os4 Os6 86.9(4)
C40 Os4 Os6 84.4(4)
Os5 Os4 Os6 58.677(18)
C52 Os5 C51 92.7(6)
C52 Os5 C50 98.7(6)
C51 Os5 C50 94.4(6)
C52 Os5 C3 93.9(5)
C51 Os5 C3 170.6(5)
C50 Os5 C3 91.1(5)
C52 Os5 Os6 132.1(4)
C51 Os5 Os6 121.5(4)
C50 Os5 Os6 109.7(4)
C3 Os5 Os6 49.3(3)
C52 Os5 Os4 89.9(4)
C51 Os5 Os4 89.7(4)
C50 Os5 Os4 170.2(4)
C3 Os5 Os4 83.7(3)
Os6 Os5 Os4 60.784(18)
C52 Os5 H4 173(5)
C51 Os5 H4 92(5)
C50 Os5 H4 86(6)
C3 Os5 H4 81(5)
Os6 Os5 H4 41(5)
Os4 Os5 H4 85(6)
C61 Os6 C62 91.8(6)
C61 Os6 C60 95.9(6)
C62 Os6 C60 97.8(6)
C61 Os6 C3 170.9(5)
C62 Os6 C3 93.6(6)
C60 Os6 C3 90.6(5)
C61 Os6 Os5 120.8(4)
C62 Os6 Os5 132.9(4)
C60 Os6 Os5 110.2(5)
C3 Os6 Os5 50.6(3)
C61 Os6 Os4 88.4(4)
C62 Os6 Os4 90.4(4)
C60 Os6 Os4 170.6(5)
C3 Os6 Os4 84.3(3)
Os5 Os6 Os4 60.539(18)
C61 Os6 H4 92(6)
C62 Os6 H4 174(5)
C60 Os6 H4 87(6)
C3 Os6 H4 82(5)
Os5 Os6 H4 41(5)
Os4 Os6 H4 85(6)
C2 C1 Os3 133.8(10)
C2 C1 Os1 123.6(10)
Os3 C1 Os1 86.0(5)
C2 C1 Os2 127.9(10)
Os3 C1 Os2 85.5(5)
Os1 C1 Os2 84.1(5)
C3 C2 C1 177.3(14)
C2 C3 Os6 145.4(11)
C2 C3 Os5 134.4(10)
Os6 C3 Os5 80.1(5)
O10 C10 Os1 178.1(13)
O11 C11 Os1 173.4(12)
O12 C12 Os1 177.9(15)
O20 C20 Os2 177.1(13)
O21 C21 Os2 176.3(12)
O22 C22 Os2 177.1(14)
O30 C30 Os3 178.6(12)
O31 C31 Os3 177.2(12)
O32 C32 Os3 177.4(15)
O40 C40 Os4 179.4(13)
O41 C41 Os4 177.4(15)
O42 C42 Os4 178.4(13)
O52 C43 Os4 177.5(12)
O50 C50 Os5 176.8(13)
O51 C51 Os5 178.6(13)
O53 C52 Os5 175.6(12)
O60 C60 Os6 176.4(14)
O61 C61 Os6 177.6(13)
O62 C62 Os6 177.2(15)

loop_
_geom_bond_atom_site_label_1
_geom_bond_atom_site_label_2
_geom_bond_distance
Os1 C12 1.909(17)
Os1 C10 1.925(15)
Os1 C11 1.941(15)
Os1 C1 2.129(14)
Os1 Os2 2.8652(7)
Os1 Os3 2.8932(7)
Os1 H1 1.81(7)
Os1 H3 1.80(2)
Os2 C22 1.921(15)
Os2 C21 1.931(16)
Os2 C20 1.966(16)
Os2 C1 2.148(12)
Os2 Os3 2.8934(7)
Os2 H2 1.81(7)
Os2 H3 1.80(2)
Os3 C31 1.896(12)
Os3 C30 1.911(14)
Os3 C32 1.940(17)
Os3 C1 2.114(13)
Os3 H1 1.81(7)
Os3 H2 1.81(7)
Os4 C42 1.904(13)
Os4 C41 1.917(15)
Os4 C43 1.958(14)
Os4 C40 1.974(15)
Os4 Os5 2.8404(7)
Os4 Os6 2.8472(7)
Os5 C52 1.915(15)
Os5 C51 1.920(15)
Os5 C50 1.927(12)
Os5 C3 2.186(13)
Os5 Os6 2.7868(7)
Os5 H4 1.85(13)
Os6 C61 1.902(16)
Os6 C62 1.904(15)
Os6 C60 1.966(15)
Os6 C3 2.144(13)
Os6 H4 1.85(13)
O10 C10 1.155(18)
O11 C11 1.109(18)
O12 C12 1.149(19)
O20 C20 1.120(18)
O21 C21 1.114(18)
O22 C22 1.139(18)
O30 C30 1.150(17)
O31 C31 1.134(16)
O32 C32 1.15(2)
O40 C40 1.124(17)
O41 C41 1.144(18)
O42 C42 1.161(16)
O50 C50 1.125(16)
O51 C51 1.122(17)
O52 C43 1.120(17)
O53 C52 1.123(18)
O60 C60 1.113(18)
O61 C61 1.160(19)
O62 C62 1.124(18)
C1 C2 1.390(19)
C2 C3 1.23(2)

loop_
_geom_torsion_atom_site_label_1
_geom_torsion_atom_site_label_2
_geom_torsion_atom_site_label_3
_geom_torsion_atom_site_label_4
_geom_torsion
C12 Os1 Os2 C22 -1.8(13)
C10 Os1 Os2 C22 164.4(10)
C11 Os1 Os2 C22 -96.0(10)
C1 Os1 Os2 C22 -6.8(10)
Os3 Os1 Os2 C22 49.9(9)
C12 Os1 Os2 C21 101.4(10)
C10 Os1 Os2 C21 -92.4(7)
C11 Os1 Os2 C21 7.2(6)
C1 Os1 Os2 C21 96.3(6)
Os3 Os1 Os2 C21 153.1(4)
C12 Os1 Os2 C20 -163.0(10)
C10 Os1 Os2 C20 3.2(7)
C11 Os1 Os2 C20 102.8(6)
C1 Os1 Os2 C20 -168.0(7)
Os3 Os1 Os2 C20 -111.2(5)
C12 Os1 Os2 C1 5.0(10)
C10 Os1 Os2 C1 171.2(7)
C11 Os1 Os2 C1 -89.1(6)
Os3 Os1 Os2 C1 56.8(5)
C12 Os1 Os2 Os3 -51.8(9)
C10 Os1 Os2 Os3 114.4(5)
C11 Os1 Os2 Os3 -145.9(4)
C1 Os1 Os2 Os3 -56.8(5)
C12 Os1 Os3 C31 102.0(8)
C10 Os1 Os3 C31 -157.5(9)
C11 Os1 Os3 C31 6.1(9)
C1 Os1 Os3 C31 7.1(8)
Os2 Os1 Os3 C31 -51.8(7)
C12 Os1 Os3 C30 3.2(6)
C10 Os1 Os3 C30 103.7(7)
C11 Os1 Os3 C30 -92.7(8)
C1 Os1 Os3 C30 -91.7(6)
Os2 Os1 Os3 C30 -150.6(4)
C12 Os1 Os3 C32 -94.7(8)
C10 Os1 Os3 C32 5.8(8)
C11 Os1 Os3 C32 169.4(9)
C1 Os1 Os3 C32 170.4(8)
Os2 Os1 Os3 C32 111.5(6)
C12 Os1 Os3 C1 94.9(7)
C10 Os1 Os3 C1 -164.6(7)
C11 Os1 Os3 C1 -1.0(8)
Os2 Os1 Os3 C1 -58.9(5)
C12 Os1 Os3 Os2 153.8(5)
C10 Os1 Os3 Os2 -105.7(5)
C11 Os1 Os3 Os2 57.9(6)
C1 Os1 Os3 Os2 58.9(5)
C22 Os2 Os3 C31 -2.5(7)
C21 Os2 Os3 C31 103.0(8)
C20 Os2 Os3 C31 -99.3(6)
C1 Os2 Os3 C31 93.7(7)
Os1 Os2 Os3 C31 151.8(4)
C22 Os2 Os3 C30 -103.1(8)
C21 Os2 Os3 C30 2.4(9)
C20 Os2 Os3 C30 160.1(7)
C1 Os2 Os3 C30 -6.9(8)
Os1 Os2 Os3 C30 51.2(6)
C22 Os2 Os3 C32 93.1(8)
C21 Os2 Os3 C32 -161.4(9)
C20 Os2 Os3 C32 -3.7(8)
C1 Os2 Os3 C32 -170.7(8)
Os1 Os2 Os3 C32 -112.6(6)
C22 Os2 Os3 C1 -96.2(7)
C21 Os2 Os3 C1 9.3(8)
C20 Os2 Os3 C1 167.0(7)
Os1 Os2 Os3 C1 58.1(5)
C22 Os2 Os3 Os1 -154.3(5)
C21 Os2 Os3 Os1 -48.8(7)
C20 Os2 Os3 Os1 108.9(5)
C1 Os2 Os3 Os1 -58.1(5)
C42 Os4 Os5 C52 -39.8(5)
C41 Os4 Os5 C52 133.9(14)
C43 Os4 Os5 C52 50.2(5)
C40 Os4 Os5 C52 -134.1(5)
Os6 Os4 Os5 C52 140.3(4)
C42 Os4 Os5 C51 52.9(6)
C41 Os4 Os5 C51 -133.3(14)
C43 Os4 Os5 C51 142.9(6)
C40 Os4 Os5 C51 -41.3(6)
Os6 Os4 Os5 C51 -127.0(4)
C42 Os4 Os5 C50 168(3)
C41 Os4 Os5 C50 -18(3)
C43 Os4 Os5 C50 -102(3)
C40 Os4 Os5 C50 74(3)
Os6 Os4 Os5 C50 -12(3)
C42 Os4 Os5 C3 -133.7(5)
C41 Os4 Os5 C3 40.0(14)
C43 Os4 Os5 C3 -43.7(5)
C40 Os4 Os5 C3 132.0(5)
Os6 Os4 Os5 C3 46.3(3)
C42 Os4 Os5 Os6 180.0(4)
C41 Os4 Os5 Os6 -6.3(13)
C43 Os4 Os5 Os6 -90.0(4)
C40 Os4 Os5 Os6 85.7(4)
C52 Os5 Os6 C61 -127.5(8)
C51 Os5 Os6 C61 1.4(7)
C50 Os5 Os6 C61 109.8(7)
C3 Os5 Os6 C61 -176.5(7)
Os4 Os5 Os6 C61 -68.1(5)
C52 Os5 Os6 C62 -0.4(9)
C51 Os5 Os6 C62 128.6(8)
C50 Os5 Os6 C62 -123.0(8)
C3 Os5 Os6 C62 -49.3(8)
Os4 Os5 Os6 C62 59.1(7)
C52 Os5 Os6 C60 122.2(7)
C51 Os5 Os6 C60 -108.8(6)
C50 Os5 Os6 C60 -0.4(6)
C3 Os5 Os6 C60 73.3(6)
Os4 Os5 Os6 C60 -178.3(4)
C52 Os5 Os6 C3 49.0(7)
C51 Os5 Os6 C3 177.9(6)
C50 Os5 Os6 C3 -73.7(6)
Os4 Os5 Os6 C3 108.4(4)
C52 Os5 Os6 Os4 -59.5(5)
C51 Os5 Os6 Os4 69.5(5)
C50 Os5 Os6 Os4 177.9(5)
C3 Os5 Os6 Os4 -108.4(4)
C42 Os4 Os6 C61 127.1(10)
C41 Os4 Os6 C61 -55.2(7)
C43 Os4 Os6 C61 -148.1(6)
C40 Os4 Os6 C61 38.1(6)
Os5 Os4 Os6 C61 127.2(4)
C42 Os4 Os6 C62 -141.1(11)
C41 Os4 Os6 C62 36.6(7)
C43 Os4 Os6 C62 -56.3(6)
C40 Os4 Os6 C62 130.0(6)
Os5 Os4 Os6 C62 -141.0(5)
C42 Os4 Os6 C60 10(3)
C41 Os4 Os6 C60 -173(3)
C43 Os4 Os6 C60 95(3)
C40 Os4 Os6 C60 -79(3)
Os5 Os4 Os6 C60 10(3)
C42 Os4 Os6 C3 -47.5(10)
C41 Os4 Os6 C3 130.2(6)
C43 Os4 Os6 C3 37.3(5)
C40 Os4 Os6 C3 -136.5(5)
Os5 Os4 Os6 C3 -47.4(3)
C42 Os4 Os6 Os5 -0.1(9)
C41 Os4 Os6 Os5 177.6(5)
C43 Os4 Os6 Os5 84.8(4)
C40 Os4 Os6 Os5 -89.0(4)
C31 Os3 C1 C2 49.7(14)
C30 Os3 C1 C2 -43.3(14)
C32 Os3 C1 C2 -177(3)
Os1 Os3 C1 C2 -134.5(16)
Os2 Os3 C1 C2 141.1(16)
C31 Os3 C1 Os1 -175.7(5)
C30 Os3 C1 Os1 91.2(5)
C32 Os3 C1 Os1 -43(3)
Os2 Os3 C1 Os1 -84.4(4)
C31 Os3 C1 Os2 -91.3(5)
C30 Os3 C1 Os2 175.6(5)
C32 Os3 C1 Os2 42(3)
Os1 Os3 C1 Os2 84.4(4)
C12 Os1 C1 C2 50.5(12)
C10 Os1 C1 C2 -162.4(18)
C11 Os1 C1 C2 -38.8(12)
Os2 Os1 C1 C2 -132.3(13)
Os3 Os1 C1 C2 141.8(13)
C12 Os1 C1 Os3 -91.3(6)
C10 Os1 C1 Os3 56(2)
C11 Os1 C1 Os3 179.3(5)
Os2 Os1 C1 Os3 85.9(4)
C12 Os1 C1 Os2 -177.2(6)
C10 Os1 C1 Os2 -30(2)
C11 Os1 C1 Os2 93.4(5)
Os3 Os1 C1 Os2 -85.9(4)
C22 Os2 C1 C2 -55.2(14)
C21 Os2 C1 C2 40.7(13)
C20 Os2 C1 C2 170.2(17)
Os1 Os2 C1 C2 128.7(14)
Os3 Os2 C1 C2 -144.9(15)
C22 Os2 C1 Os3 89.7(6)
C21 Os2 C1 Os3 -174.4(5)
C20 Os2 C1 Os3 -45(2)
Os1 Os2 C1 Os3 -86.4(5)
C22 Os2 C1 Os1 176.1(6)
C21 Os2 C1 Os1 -88.0(5)
C20 Os2 C1 Os1 41(2)
Os3 Os2 C1 Os1 86.4(5)
Os3 C1 C2 C3 76(33)
Os1 C1 C2 C3 -45(33)
Os2 C1 C2 C3 -157(32)
C1 C2 C3 Os6 11(34)
C1 C2 C3 Os5 -164(32)
C61 Os6 C3 C2 -157(3)
C62 Os6 C3 C2 -30(2)
C60 Os6 C3 C2 68(2)
Os5 Os6 C3 C2 -176(2)
Os4 Os6 C3 C2 -120.0(19)
C61 Os6 C3 Os5 19(4)
C62 Os6 C3 Os5 146.2(5)
C60 Os6 C3 Os5 -116.0(5)
Os4 Os6 C3 Os5 56.1(3)
C52 Os5 C3 C2 31.1(15)
C51 Os5 C3 C2 166(3)
C50 Os5 C3 C2 -67.8(15)
Os6 Os5 C3 C2 176.9(17)
Os4 Os5 C3 C2 120.5(15)
C52 Os5 C3 Os6 -145.9(5)
C51 Os5 C3 Os6 -11(3)
C50 Os5 C3 Os6 115.3(5)
Os4 Os5 C3 Os6 -56.4(3)
C12 Os1 C10 O10 -97(45)
C11 Os1 C10 O10 -7(45)
C1 Os1 C10 O10 116(44)
Os2 Os1 C10 O10 91(45)
Os3 Os1 C10 O10 162(45)
C12 Os1 C11 O11 -101(11)
C10 Os1 C11 O11 164(11)
C1 Os1 C11 O11 -3(11)
Os2 Os1 C11 O11 45(11)
Os3 Os1 C11 O11 -2(12)
C10 Os1 C12 O12 -103(40)
C11 Os1 C12 O12 161(40)
C1 Os1 C12 O12 69(40)
Os2 Os1 C12 O12 65(40)
Os3 Os1 C12 O12 22(40)
C22 Os2 C20 O20 116(27)
C21 Os2 C20 O20 21(27)
C1 Os2 C20 O20 -108(27)
Os1 Os2 C20 O20 -74(27)
Os3 Os2 C20 O20 -145(27)
C22 Os2 C21 O21 178(100)
C20 Os2 C21 O21 -88(22)
C1 Os2 C21 O21 80(22)
Os1 Os2 C21 O21 32(22)
Os3 Os2 C21 O21 73(22)
C21 Os2 C22 O22 -113(31)
C20 Os2 C22 O22 153(31)
C1 Os2 C22 O22 -16(31)
Os1 Os2 C22 O22 -11(32)
Os3 Os2 C22 O22 31(31)
C31 Os3 C30 O30 -157(51)
C32 Os3 C30 O30 111(51)
C1 Os3 C30 O30 -60(51)
Os1 Os3 C30 O30 -13(51)
Os2 Os3 C30 O30 -55(51)
C30 Os3 C31 O31 150(27)
C32 Os3 C31 O31 -115(27)
C1 Os3 C31 O31 56(27)
Os1 Os3 C31 O31 51(28)
Os2 Os3 C31 O31 8(27)
C31 Os3 C32 O32 -62(38)
C30 Os3 C32 O32 31(38)
C1 Os3 C32 O32 165(36)
Os1 Os3 C32 O32 128(38)
Os2 Os3 C32 O32 -160(38)
C42 Os4 C40 O40 -71(100)
C41 Os4 C40 O40 -176(100)
C43 Os4 C40 O40 49(100)
Os5 Os4 C40 O40 26(100)
Os6 Os4 C40 O40 85(100)
C42 Os4 C41 O41 53(36)
C43 Os4 C41 O41 -39(36)
C40 Os4 C41 O41 149(36)
Os5 Os4 C41 O41 -121(36)
Os6 Os4 C41 O41 -126(36)
C41 Os4 C42 O42 -126(47)
C43 Os4 C42 O42 -32(47)
C40 Os4 C42 O42 139(47)
Os5 Os4 C42 O42 52(47)
Os6 Os4 C42 O42 52(48)
C42 Os4 C43 O52 -23(29)
C41 Os4 C43 O52 82(29)
C40 Os4 C43 O52 -144(28)
Os5 Os4 C43 O52 -120(29)
Os6 Os4 C43 O52 -179(100)
C52 Os5 C50 O50 36(24)
C51 Os5 C50 O50 -57(24)
C3 Os5 C50 O50 131(24)
Os6 Os5 C50 O50 177(100)
Os4 Os5 C50 O50 -172(22)
C52 Os5 C51 O51 -178(100)
C50 Os5 C51 O51 -79(52)
C3 Os5 C51 O51 47(53)
Os6 Os5 C51 O51 37(52)
Os4 Os5 C51 O51 92(52)
C51 Os5 C52 O53 -143(17)
C50 Os5 C52 O53 122(17)
C3 Os5 C52 O53 30(17)
Os6 Os5 C52 O53 -5(18)
Os4 Os5 C52 O53 -53(17)
C61 Os6 C60 O60 -5(23)
C62 Os6 C60 O60 -98(23)
C3 Os6 C60 O60 169(23)
Os5 Os6 C60 O60 121(23)
Os4 Os6 C60 O60 112(23)
C62 Os6 C61 O61 91(32)
C60 Os6 C61 O61 -7(32)
C3 Os6 C61 O61 -142(30)
Os5 Os6 C61 O61 -125(32)
Os4 Os6 C61 O61 -179(100)
C61 Os6 C62 O62 50(27)
C60 Os6 C62 O62 147(27)
C3 Os6 C62 O62 -122(27)
Os5 Os6 C62 O62 -86(27)
Os4 Os6 C62 O62 -38(27)
